data_1573360
loop_
_publ_author_name
'Gajda, Roman'
'S&#x142;awi&#x144;ski, Wojciech'
'Por&#x119;ba, Tomasz'
'Parafiniuk, Jan'
'Mezouar, Mohamed'
'Dera, Przemys&#x142;aw'
'Wo&#x17a;niak, Krzysztof'

_publ_section_title
;
 Incommensurately modulated structure of
 Zn<sub>4</sub>Si<sub>2</sub>O<sub>7</sub>(OH)<sub>2</sub>&#xb7;H<sub>2</sub>O
 at high pressure.
;
_journal_issue 1
_journal_name_full IUCrJ
_journal_paper_doi 10.1107/S2052252524011060
_journal_volume 12
_journal_year 2025
_chemical_formula_moiety 'O9 Si2 Zn4, O'
_chemical_formula_sum 'H4 O10 Si2 Zn4'
_chemical_formula_weight 481.69
_space_group_crystal_system orthorhombic
_space_group_IT_number 34
_space_group_name_Hall 'P 2 -2n'
_space_group_name_H-M_alt 'P n n 2'
_audit_creation_date 2024-08-16
_audit_creation_method
;
Olex2 1.5
(compiled 2024.02.16 svn.r378c4104 for OlexSys, GUI svn.r6928)
;
_cell_angle_alpha 90
_cell_angle_beta 90
_cell_angle_gamma 90
_cell_formula_units_Z 2
_cell_length_a 8.2199(6)
_cell_length_b 10.6921(2)
_cell_length_c 5.06030(10)
_cell_measurement_pressure 2330000
_cell_measurement_reflns_used 2102
_cell_measurement_temperature 293(2)
_cell_measurement_theta_max 19.8530
_cell_measurement_theta_min 2.7090
_cell_volume 444.74(3)
_computing_molecular_graphics 'Olex2 1.5 (Dolomanov et al., 2009)'
_computing_publication_material 'Olex2 1.5 (Dolomanov et al., 2009)'
_computing_structure_refinement 'SHELXL 2018/3 (Sheldrick, 2015)'
_diffrn_ambient_temperature 293(2)
_diffrn_measured_fraction_theta_full 0.498
_diffrn_measured_fraction_theta_max 0.349
_diffrn_measurement_device_type 'esperanto-CrysAlisPro-abstract goniometer imported esperanto images'
_diffrn_radiation_type synchrotron
_diffrn_radiation_wavelength 0.2229
_diffrn_reflns_av_R_equivalents 0.0177
_diffrn_reflns_av_unetI/netI 0.0326
_diffrn_reflns_Laue_measured_fraction_full 0.498
_diffrn_reflns_Laue_measured_fraction_max 0.349
_diffrn_reflns_limit_h_max 10
_diffrn_reflns_limit_h_min -13
_diffrn_reflns_limit_k_max 29
_diffrn_reflns_limit_k_min -31
_diffrn_reflns_limit_l_max 15
_diffrn_reflns_limit_l_min -15
_diffrn_reflns_number 5555
_diffrn_reflns_point_group_measured_fraction_full 0.461
_diffrn_reflns_point_group_measured_fraction_max 0.294
_diffrn_reflns_theta_full 7.686
_diffrn_reflns_theta_max 19.856
_diffrn_reflns_theta_min 1.598
_diffrn_source synchrotron
_exptl_absorpt_coefficient_mu 0.458
_exptl_absorpt_correction_T_max 1.00000
_exptl_absorpt_correction_T_min 0.83353
_exptl_absorpt_correction_type multi-scan
_exptl_absorpt_process_details
;
CrysAlisPro 1.171.43.105a (Rigaku Oxford Diffraction, 2024)
Empirical absorption correction using spherical harmonics,
implemented in SCALE3 ABSPACK scaling algorithm.
;
_exptl_crystal_colour colourless
_exptl_crystal_density_diffrn 3.597
_exptl_crystal_description block
_exptl_crystal_F_000 464
_exptl_crystal_size_max 0.045
_exptl_crystal_size_mid 0.03
_exptl_crystal_size_min 0.02
_refine_diff_density_max 1.210
_refine_diff_density_min -0.878
_refine_diff_density_rms 0.155
_refine_ls_abs_structure_details
;
 Classical Flack method preferred over Parsons because s.u. lower.
;
_refine_ls_abs_structure_Flack -0.05(12)
_refine_ls_extinction_method none
_refine_ls_goodness_of_fit_ref 1.003
_refine_ls_hydrogen_treatment undef
_refine_ls_matrix_type full
_refine_ls_number_parameters 74
_refine_ls_number_reflns 3878
_refine_ls_number_restraints 1
_refine_ls_restrained_S_all 1.003
_refine_ls_R_factor_all 0.0541
_refine_ls_R_factor_gt 0.0326
_refine_ls_shift/su_max 0.001
_refine_ls_shift/su_mean 0.000
_refine_ls_structure_factor_coef Fsqd
_refine_ls_weighting_details 'w=1/[\s^2^(Fo^2^)+(0.0701P)^2^] where P=(Fo^2^+2Fc^2^)/3'
_refine_ls_weighting_scheme calc
_refine_ls_wR_factor_gt 0.1013
_refine_ls_wR_factor_ref 0.1238
_reflns_Friedel_coverage 0.606
_reflns_Friedel_fraction_full 0.414
_reflns_Friedel_fraction_max 0.233
_reflns_number_gt 2167
_reflns_number_total 3878
_reflns_threshold_expression 'I > 2\s(I)'
_cod_data_source_file fc5081.cif
_cod_data_source_block 2_33GPa_Pnn2_ESRF
_cod_database_code 1573360
_shelx_shelxl_version_number 2018/3
_shelx_space_group_comment
;
The symmetry employed for this shelxl refinement is uniquely defined
by the following loop, which should always be used as a source of
symmetry information in preference to the above space-group names.
They are only intended as comments.
;
_olex2_refinement_description
;
;
_olex2_submission_special_instructions 'No special instructions were received'

loop_
_space_group_symop_operation_xyz
'x, y, z'
'-x, -y, z'
'x+1/2, -y+1/2, z+1/2'
'-x+1/2, y+1/2, z+1/2'

loop_
_atom_site_label
_atom_site_type_symbol
_atom_site_fract_x
_atom_site_fract_y
_atom_site_fract_z
_atom_site_U_iso_or_equiv
_atom_site_adp_type
_atom_site_occupancy
_atom_site_site_symmetry_order
_atom_site_calc_flag
_atom_site_refinement_flags_posn
_atom_site_refinement_flags_adp
_atom_site_refinement_flags_occupancy
_atom_site_disorder_assembly
_atom_site_disorder_group
Zn1 Zn 0.29029(5) 0.34218(2) 0.53721(9) 0.01267(8) Uani 1 1 d . . . . .
Zn2 Zn 0.29328(5) 0.65884(2) 0.53732(9) 0.01279(8) Uani 1 1 d . . . . .
Si1 Si 0.49858(9) 0.35518(4) 0.02866(12) 0.00904(12) Uani 1 1 d . . . . .
O1 O 0.3368(4) 0.29611(17) -0.0986(3) 0.0195(6) Uani 1 1 d . . . . .
O2 O 0.6598(4) 0.29411(17) -0.0975(3) 0.0178(6) Uani 1 1 d . . . . .
O3 O 0.4983(3) 0.33896(16) 0.3449(3) 0.0143(5) Uani 1 1 d . . . . .
O4 O 0.1876(5) 0.50088(14) 0.4901(9) 0.0270(9) Uani 1 1 d . . . . .
O5 O 0.500000 0.500000 -0.0661(4) 0.0166(6) Uani 1 2 d S T P . .
O6 O 1.000000 0.500000 0.0108(14) 0.070(6) Uani 1 2 d S T P . .

loop_
_atom_site_aniso_label
_atom_site_aniso_U_11
_atom_site_aniso_U_22
_atom_site_aniso_U_33
_atom_site_aniso_U_23
_atom_site_aniso_U_13
_atom_site_aniso_U_12
Zn1 0.0142(3) 0.01401(8) 0.00982(6) 0.00008(19) 0.0002(3) -0.00372(6)
Zn2 0.0144(3) 0.01396(8) 0.01004(6) -0.00019(19) -0.0002(3) 0.00401(6)
Si1 0.0113(4) 0.00887(11) 0.00700(10) 0.00004(14) -0.0002(6) -0.00001(12)
O1 0.026(2) 0.0230(7) 0.0097(4) 0.0044(5) -0.0041(7) -0.0145(7)
O2 0.019(2) 0.0240(7) 0.0109(5) 0.0031(5) 0.0040(7) 0.0127(7)
O3 0.0127(18) 0.0227(6) 0.0074(2) 0.0013(3) -0.0003(6) 0.0003(5)
O4 0.018(2) 0.0160(6) 0.047(2) 0.0015(7) -0.0059(13) -0.0004(5)
O5 0.027(2) 0.0078(4) 0.0153(5) 0.000 0.000 -0.0008(7)
O6 0.01(2) 0.172(12) 0.027(2) 0.000 0.000 0.008(4)

loop_
_atom_type_symbol
_atom_type_description
_atom_type_scat_dispersion_real
_atom_type_scat_dispersion_imag
_atom_type_scat_source
H H 0.0000 0.0000 'International Tables Vol C Tables 4.2.6.8 and 6.1.1.4'
O O -0.0021 0.0004 'International Tables Vol C Tables 4.2.6.8 and 6.1.1.4'
Si Si -0.0003 0.0060 'International Tables Vol C Tables 4.2.6.8 and 6.1.1.4'
Zn Zn 0.0822 0.1631 'International Tables Vol C Tables 4.2.6.8 and 6.1.1.4'

loop_
_geom_angle_atom_site_label_1
_geom_angle_atom_site_label_2
_geom_angle_atom_site_label_3
_geom_angle
_geom_angle_site_symmetry_1
_geom_angle_site_symmetry_3
_geom_angle_publ_flag
O1 Zn1 O3 107.07(11) 1_556 . ?
O2 Zn1 O1 104.60(7) 3_455 1_556 ?
O2 Zn1 O3 107.13(9) 3_455 . ?
O4 Zn1 O1 115.46(15) . 1_556 ?
O4 Zn1 O2 112.35(14) . 3_455 ?
O4 Zn1 O3 109.75(14) . . ?
O1 Zn2 O2 104.42(7) 4 2_666 ?
O1 Zn2 O3 107.14(10) 4 2_665 ?
O2 Zn2 O3 107.01(11) 2_666 2_665 ?
O4 Zn2 O1 111.89(14) . 4 ?
O4 Zn2 O2 115.78(15) . 2_666 ?
O4 Zn2 O3 110.09(14) . 2_665 ?
O1 Si1 O2 111.29(16) . . ?
O1 Si1 O3 110.78(12) . . ?
O1 Si1 O5 105.24(9) . . ?
O2 Si1 O3 110.60(12) . . ?
O2 Si1 O5 105.33(9) . . ?
O3 Si1 O5 113.39(10) . . ?
Zn2 O1 Zn1 114.75(10) 4_544 1_554 ?
Si1 O1 Zn1 116.27(10) . 1_554 ?
Si1 O1 Zn2 127.65(10) . 4_544 ?
Zn1 O2 Zn2 114.71(10) 3_554 2_664 ?
Si1 O2 Zn1 128.52(10) . 3_554 ?
Si1 O2 Zn2 115.67(10) . 2_664 ?
Zn1 O3 Zn2 120.72(7) . 2_665 ?
Si1 O3 Zn1 119.42(14) . . ?
Si1 O3 Zn2 119.24(15) . 2_665 ?
Zn1 O4 Zn2 124.6(2) . . ?
Si1 O5 Si1 145.59(15) . 2_665 ?

loop_
_geom_bond_atom_site_label_1
_geom_bond_atom_site_label_2
_geom_bond_distance
_geom_bond_site_symmetry_2
_geom_bond_publ_flag
Zn1 O1 1.9456(15) 1_556 ?
Zn1 O2 1.9335(17) 3_455 ?
Zn1 O3 1.967(3) . ?
Zn1 O4 1.910(2) . ?
Zn2 O1 1.9416(17) 4 ?
Zn2 O2 1.9537(16) 2_666 ?
Zn2 O3 1.971(3) 2_665 ?
Zn2 O4 1.914(2) . ?
Si1 O1 1.607(3) . ?
Si1 O2 1.609(3) . ?
Si1 O3 1.6096(15) . ?
Si1 O5 1.6210(8) . ?

loop_
_geom_torsion_atom_site_label_1
_geom_torsion_atom_site_label_2
_geom_torsion_atom_site_label_3
_geom_torsion_atom_site_label_4
_geom_torsion
_geom_torsion_site_symmetry_1
_geom_torsion_site_symmetry_2
_geom_torsion_site_symmetry_3
_geom_torsion_site_symmetry_4
_geom_torsion_publ_flag
O1 Si1 O2 Zn1 -96.15(18) . . . 3_554 ?
O1 Si1 O2 Zn2 71.12(17) . . . 2_664 ?
O1 Si1 O3 Zn1 -32.30(16) . . . . ?
O1 Si1 O3 Zn2 156.63(12) . . . 2_665 ?
O1 Si1 O5 Si1 121.27(10) . . . 2_665 ?
O2 Si1 O1 Zn1 -71.00(18) . . . 1_554 ?
O2 Si1 O1 Zn2 95.08(18) . . . 4_544 ?
O2 Si1 O3 Zn1 -156.19(12) . . . . ?
O2 Si1 O3 Zn2 32.74(16) . . . 2_665 ?
O2 Si1 O5 Si1 -121.02(10) . . . 2_665 ?
O3 Si1 O1 Zn1 165.51(13) . . . 1_554 ?
O3 Si1 O1 Zn2 -28.4(2) . . . 4_544 ?
O3 Si1 O2 Zn1 27.4(2) . . . 3_554 ?
O3 Si1 O2 Zn2 -165.29(13) . . . 2_664 ?
O3 Si1 O5 Si1 0.05(11) . . . 2_665 ?
O5 Si1 O1 Zn1 42.59(18) . . . 1_554 ?
O5 Si1 O1 Zn2 -151.33(17) . . . 4_544 ?
O5 Si1 O2 Zn1 150.32(17) . . . 3_554 ?
O5 Si1 O2 Zn2 -42.42(18) . . . 2_664 ?
O5 Si1 O3 Zn1 85.76(11) . . . . ?
O5 Si1 O3 Zn2 -85.31(11) . . . 2_665 ?
